data_2221010
loop_
_publ_author_name
'Schinkovitz, Andreas'
'Belaj, Ferdinand'
'Kunert, Olaf'
'Bauer, Rudolf'

_publ_section_title
;
 <i>E</i>-Notopterol
;
_journal_coeditor_code BT2871
_journal_issue 3
_journal_name_full 'Acta Crystallographica Section E'
_journal_page_first o545
_journal_paper_doi 10.1107/S1600536809005030
_journal_volume 65
_journal_year 2009
_chemical_formula_iupac 'C21 H22 O5'
_chemical_formula_moiety 'C21 H22 O5'
_chemical_formula_sum 'C21 H22 O5'
_chemical_formula_weight 354.39
_chemical_name_common E-Notopterol
_chemical_name_systematic
;
4-{[(2E)-5-hydroxy-3,7-dimethyl-
octa-2,6-dien-1-yl]oxy}-7<i>H</i>-furo[3,2-<i>g</i>][1]benzopyran-7-one
;
_space_group_IT_number 2
_symmetry_cell_setting triclinic
_symmetry_space_group_name_Hall '-P 1'
_symmetry_space_group_name_H-M 'P -1'
_atom_sites_solution_hydrogens geom
_atom_sites_solution_primary direct
_atom_sites_solution_secondary difmap
_cell_angle_alpha 91.802(15)
_cell_angle_beta 94.240(13)
_cell_angle_gamma 97.473(15)
_cell_formula_units_Z 2
_cell_length_a 6.4317(10)
_cell_length_b 8.0912(16)
_cell_length_c 17.206(3)
_cell_measurement_reflns_used 60
_cell_measurement_temperature 95(2)
_cell_measurement_theta_max 19.80
_cell_measurement_theta_min 15.96
_cell_volume 884.6(3)
_computing_cell_refinement 'local software'
_computing_data_collection 'local software'
_computing_data_reduction 'local software'
_computing_molecular_graphics 'modified ORTEP (Johnson, 1965)'
_computing_publication_material 'SHELXL97 (Sheldrick, 2008)'
_computing_structure_refinement 'SHELXL97 (Sheldrick, 2008)'
_computing_structure_solution 'SHELXS97 (Sheldrick, 2008)'
_diffrn_ambient_temperature 95(2)
_diffrn_measured_fraction_theta_full 0.998
_diffrn_measured_fraction_theta_max 0.998
_diffrn_measurement_device 'four-circle diffractometer'
_diffrn_measurement_device_type 'Stoe four-circle'
_diffrn_measurement_method \w-2\q
_diffrn_radiation_monochromator graphite
_diffrn_radiation_source 'fine-focus sealed tube'
_diffrn_radiation_type MoK\a
_diffrn_radiation_wavelength 0.71069
_diffrn_reflns_av_R_equivalents 0.0227
_diffrn_reflns_av_sigmaI/netI 0.0464
_diffrn_reflns_limit_h_max 7
_diffrn_reflns_limit_h_min -7
_diffrn_reflns_limit_k_max 1
_diffrn_reflns_limit_k_min -9
_diffrn_reflns_limit_l_max 21
_diffrn_reflns_limit_l_min -21
_diffrn_reflns_number 4234
_diffrn_reflns_theta_full 26.00
_diffrn_reflns_theta_max 26.00
_diffrn_reflns_theta_min 2.54
_diffrn_standards_decay_% 0.36
_diffrn_standards_interval_count 100
_diffrn_standards_number 3
_exptl_absorpt_coefficient_mu 0.094
_exptl_absorpt_correction_type none
_exptl_crystal_colour colourless
_exptl_crystal_density_diffrn 1.330
_exptl_crystal_density_method 'not measured'
_exptl_crystal_description block
_exptl_crystal_F_000 376
_exptl_crystal_size_max 0.48
_exptl_crystal_size_mid 0.44
_exptl_crystal_size_min 0.32
_refine_diff_density_max 0.384
_refine_diff_density_min -0.214
_refine_ls_extinction_method none
_refine_ls_goodness_of_fit_ref 1.041
_refine_ls_hydrogen_treatment refU
_refine_ls_matrix_type full
_refine_ls_number_parameters 249
_refine_ls_number_reflns 3462
_refine_ls_number_restraints 0
_refine_ls_restrained_S_all 1.041
_refine_ls_R_factor_all 0.0525
_refine_ls_R_factor_gt 0.0434
_refine_ls_shift/su_max 0.000
_refine_ls_shift/su_mean 0.000
_refine_ls_structure_factor_coef Fsqd
_refine_ls_weighting_details 'calc w=1/[\s^2^(Fo^2^)+(0.0482P)^2^+0.2588P] where P=(Fo^2^+2Fc^2^)/3'
_refine_ls_weighting_scheme calc
_refine_ls_wR_factor_gt 0.1061
_refine_ls_wR_factor_ref 0.1125
_reflns_number_gt 2941
_reflns_number_total 3462
_reflns_threshold_expression I>2\s(I)
_cod_data_source_file bt2871.cif
_cod_data_source_block I
_cod_database_code 2221010
_cod_database_fobs_code 2221010

loop_
_symmetry_equiv_pos_as_xyz
'x, y, z'
'-x, -y, -z'

loop_
_atom_site_type_symbol
_atom_site_label
_atom_site_fract_x
_atom_site_fract_y
_atom_site_fract_z
_atom_site_U_iso_or_equiv
_atom_site_adp_type
_atom_site_calc_flag
_atom_site_refinement_flags
_atom_site_occupancy
_atom_site_disorder_assembly
_atom_site_disorder_group
O O1 0.08010(16) 1.43591(14) 0.41654(6) 0.0244(3) Uani d . 1 . .
C C2 0.0927(2) 1.43677(19) 0.33658(9) 0.0246(3) Uani d . 1 . .
H H2 -0.0037 1.4827 0.3016 0.028(2) Uiso calc R 1 . .
C C3 0.2568(2) 1.36524(19) 0.31406(9) 0.0226(3) Uani d . 1 . .
H H3 0.2957 1.3524 0.2622 0.028(2) Uiso calc R 1 . .
C C4 0.5403(2) 1.23232(17) 0.40535(8) 0.0177(3) Uani d . 1 . .
C C5 0.7767(2) 1.13743(18) 0.51262(9) 0.0202(3) Uani d . 1 . .
H H5 0.8670 1.1018 0.4760 0.028(2) Uiso calc R 1 . .
C C6 0.8224(2) 1.11882(19) 0.58937(9) 0.0225(3) Uani d . 1 . .
H H6 0.9445 1.0707 0.6059 0.028(2) Uiso calc R 1 . .
C C7 0.6889(2) 1.17088(19) 0.64707(9) 0.0228(3) Uani d . 1 . .
O O7 0.71375(18) 1.15883(16) 0.71723(6) 0.0305(3) Uani d . 1 . .
O O8 0.51411(17) 1.24050(14) 0.62003(6) 0.0231(3) Uani d . 1 . .
C C9 0.2897(2) 1.33880(19) 0.52396(9) 0.0216(3) Uani d . 1 . .
H H9 0.2045 1.3732 0.5626 0.028(2) Uiso calc R 1 . .
C C13 0.3631(2) 1.31129(18) 0.38445(8) 0.0185(3) Uani d . 1 . .
C C14 0.5942(2) 1.21012(17) 0.48527(8) 0.0179(3) Uani d . 1 . .
C C18 0.4657(2) 1.26325(18) 0.54174(8) 0.0189(3) Uani d . 1 . .
C C19 0.2464(2) 1.36067(18) 0.44558(9) 0.0200(3) Uani d . 1 . .
O O4 0.66912(16) 1.17002(14) 0.35580(6) 0.0223(3) Uani d . 1 . .
C C41 0.6201(2) 1.17328(19) 0.27226(8) 0.0206(3) Uani d . 1 . .
H H411 0.6516 1.2880 0.2540 0.022(3) Uiso calc R 1 . .
H H412 0.4695 1.1328 0.2584 0.022(3) Uiso calc R 1 . .
C C42 0.7567(2) 1.05985(18) 0.23652(8) 0.0197(3) Uani d . 1 . .
H H42 0.8956 1.0633 0.2601 0.030(5) Uiso calc R 1 . .
C C43 0.7031(2) 0.95436(18) 0.17484(8) 0.0198(3) Uani d . 1 . .
C C44 0.8569(2) 0.84090(19) 0.14954(9) 0.0215(3) Uani d . 1 . .
H H441 0.9936 0.8725 0.1801 0.031(3) Uiso calc R 1 . .
H H442 0.8797 0.8576 0.0939 0.031(3) Uiso calc R 1 . .
C C45 0.7817(3) 0.6553(2) 0.16021(9) 0.0247(4) Uani d . 1 . .
H H45 0.6569 0.6179 0.1228 0.026(4) Uiso calc R 1 . .
O O5 0.7265(2) 0.62481(16) 0.23818(7) 0.0342(3) Uani d . 1 . .
H H51 0.6537 0.6973 0.2528 0.068(8) Uiso calc R 1 . .
C C46 0.9538(3) 0.5518(2) 0.14538(9) 0.0246(3) Uani d . 1 . .
H H46 1.0863 0.5869 0.1731 0.022(4) Uiso calc R 1 . .
C C47 0.9430(3) 0.4165(2) 0.09793(9) 0.0251(3) Uani d . 1 . .
C C48 1.1328(3) 0.3278(2) 0.08976(10) 0.0322(4) Uani d . 1 . .
H H481 1.2543 0.3891 0.1207 0.042(3) Uiso calc R 1 . .
H H482 1.1628 0.3221 0.0348 0.042(3) Uiso calc R 1 . .
H H483 1.1048 0.2146 0.1085 0.042(3) Uiso calc R 1 . .
C C49 0.4927(3) 0.9353(2) 0.12808(9) 0.0248(3) Uani d . 1 . .
H H491 0.4120 1.0230 0.1448 0.043(3) Uiso calc R 1 . .
H H492 0.4150 0.8258 0.1365 0.043(3) Uiso calc R 1 . .
H H493 0.5146 0.9448 0.0725 0.043(3) Uiso calc R 1 . .
C C50 0.7499(3) 0.3374(2) 0.04907(10) 0.0335(4) Uani d . 1 . .
H H501 0.6298 0.3945 0.0608 0.058(4) Uiso calc R 1 . .
H H502 0.7204 0.2194 0.0609 0.058(4) Uiso calc R 1 . .
H H503 0.7737 0.3470 -0.0063 0.058(4) Uiso calc R 1 . .

loop_
_atom_site_aniso_label
_atom_site_aniso_U_11
_atom_site_aniso_U_22
_atom_site_aniso_U_33
_atom_site_aniso_U_12
_atom_site_aniso_U_13
_atom_site_aniso_U_23
O1 0.0215(5) 0.0223(6) 0.0295(6) 0.0061(4) -0.0006(4) -0.0023(5)
C2 0.0264(8) 0.0193(8) 0.0272(8) 0.0028(6) -0.0037(6) 0.0002(6)
C3 0.0268(8) 0.0172(7) 0.0236(8) 0.0043(6) -0.0013(6) -0.0002(6)
C4 0.0202(7) 0.0113(7) 0.0212(7) 0.0004(6) 0.0036(6) -0.0027(6)
C5 0.0224(8) 0.0142(7) 0.0234(8) 0.0002(6) 0.0025(6) -0.0003(6)
C6 0.0241(8) 0.0178(7) 0.0247(8) 0.0007(6) -0.0012(6) 0.0025(6)
C7 0.0239(8) 0.0191(8) 0.0227(8) -0.0053(6) -0.0015(6) 0.0015(6)
O7 0.0328(6) 0.0363(7) 0.0199(6) -0.0044(5) -0.0006(5) 0.0032(5)
O8 0.0251(6) 0.0251(6) 0.0183(5) 0.0006(5) 0.0026(4) -0.0005(4)
C9 0.0199(7) 0.0190(8) 0.0254(8) -0.0001(6) 0.0053(6) -0.0041(6)
C13 0.0212(7) 0.0118(7) 0.0217(7) 0.0011(6) 0.0005(6) -0.0018(6)
C14 0.0201(7) 0.0120(7) 0.0208(7) -0.0001(6) 0.0014(6) -0.0016(6)
C18 0.0224(7) 0.0144(7) 0.0185(7) -0.0026(6) 0.0014(6) -0.0013(6)
C19 0.0180(7) 0.0131(7) 0.0283(8) 0.0016(6) 0.0001(6) -0.0014(6)
O4 0.0263(6) 0.0255(6) 0.0168(5) 0.0100(5) 0.0020(4) -0.0023(4)
C41 0.0266(8) 0.0184(7) 0.0167(7) 0.0033(6) 0.0014(6) 0.0002(6)
C42 0.0217(7) 0.0186(7) 0.0192(7) 0.0032(6) 0.0022(6) 0.0020(6)
C43 0.0255(8) 0.0163(7) 0.0181(7) 0.0032(6) 0.0037(6) 0.0038(6)
C44 0.0277(8) 0.0195(8) 0.0180(7) 0.0043(6) 0.0043(6) -0.0008(6)
C45 0.0281(8) 0.0212(8) 0.0256(8) 0.0058(7) 0.0039(6) 0.0000(6)
O5 0.0427(7) 0.0292(7) 0.0366(7) 0.0163(6) 0.0186(6) 0.0099(5)
C46 0.0267(8) 0.0224(8) 0.0253(8) 0.0058(7) 0.0028(6) 0.0017(6)
C47 0.0329(9) 0.0202(8) 0.0233(8) 0.0049(7) 0.0062(6) 0.0053(6)
C48 0.0444(10) 0.0266(9) 0.0290(9) 0.0141(8) 0.0090(7) 0.0005(7)
C49 0.0306(9) 0.0237(8) 0.0200(7) 0.0047(7) -0.0004(6) -0.0013(6)
C50 0.0424(10) 0.0243(9) 0.0322(9) -0.0008(8) 0.0030(8) -0.0013(7)

loop_
_atom_type_symbol
_atom_type_description
_atom_type_scat_dispersion_real
_atom_type_scat_dispersion_imag
_atom_type_scat_source
C C 0.0033 0.0016 'International Tables Vol C Tables 4.2.6.8 and 6.1.1.4'
H H 0.0000 0.0000 'International Tables Vol C Tables 4.2.6.8 and 6.1.1.4'
O O 0.0106 0.0060 'International Tables Vol C Tables 4.2.6.8 and 6.1.1.4'

loop_
_geom_angle_atom_site_label_1
_geom_angle_atom_site_label_2
_geom_angle_atom_site_label_3
_geom_angle_site_symmetry_1
_geom_angle_site_symmetry_3
_geom_angle
_geom_angle_publ_flag
C19 O1 C2 . . 105.94(12) ?
C3 C2 O1 . . 112.26(14) ?
C3 C2 H2 . . 123.9 ?
O1 C2 H2 . . 123.9 ?
C2 C3 C13 . . 106.62(14) ?
C2 C3 H3 . . 126.7 ?
C13 C3 H3 . . 126.7 ?
O4 C4 C13 . . 126.59(13) ?
O4 C4 C14 . . 114.47(13) ?
C13 C4 C14 . . 118.94(13) ?
C6 C5 C14 . . 121.15(14) ?
C6 C5 H5 . . 119.4 ?
C14 C5 H5 . . 119.4 ?
C5 C6 C7 . . 121.23(15) ?
C5 C6 H6 . . 119.4 ?
C7 C6 H6 . . 119.4 ?
O7 C7 O8 . . 116.20(14) ?
O7 C7 C6 . . 126.77(15) ?
O8 C7 C6 . . 117.03(13) ?
C7 O8 C18 . . 122.82(12) ?
C18 C9 C19 . . 114.72(14) ?
C18 C9 H9 . . 122.6 ?
C19 C9 H9 . . 122.6 ?
C4 C13 C19 . . 117.12(13) ?
C4 C13 C3 . . 138.18(14) ?
C19 C13 C3 . . 104.68(13) ?
C18 C14 C4 . . 119.34(13) ?
C18 C14 C5 . . 117.56(13) ?
C4 C14 C5 . . 123.09(13) ?
C9 C18 O8 . . 116.11(13) ?
C9 C18 C14 . . 123.71(14) ?
O8 C18 C14 . . 120.18(13) ?
O1 C19 C9 . . 123.36(14) ?
O1 C19 C13 . . 110.49(13) ?
C9 C19 C13 . . 126.15(14) ?
C4 O4 C41 . . 119.53(11) ?
O4 C41 C42 . . 105.47(12) ?
O4 C41 H411 . . 110.6 ?
C42 C41 H411 . . 110.6 ?
O4 C41 H412 . . 110.6 ?
C42 C41 H412 . . 110.6 ?
H411 C41 H412 . . 108.8 ?
C43 C42 C41 . . 126.62(14) ?
C43 C42 H42 . . 116.7 ?
C41 C42 H42 . . 116.7 ?
C42 C43 C49 . . 124.47(14) ?
C42 C43 C44 . . 119.56(14) ?
C49 C43 C44 . . 115.95(13) ?
C43 C44 C45 . . 113.08(13) ?
C43 C44 H441 . . 109.0 ?
C45 C44 H441 . . 109.0 ?
C43 C44 H442 . . 109.0 ?
C45 C44 H442 . . 109.0 ?
H441 C44 H442 . . 107.8 ?
O5 C45 C46 . . 106.58(13) ?
O5 C45 C44 . . 111.88(13) ?
C46 C45 C44 . . 110.45(13) ?
O5 C45 H45 . . 109.3 ?
C46 C45 H45 . . 109.3 ?
C44 C45 H45 . . 109.3 ?
C45 O5 H51 . . 109.5 ?
C47 C46 C45 . . 127.87(15) ?
C47 C46 H46 . . 116.1 ?
C45 C46 H46 . . 116.1 ?
C46 C47 C50 . . 125.44(16) ?
C46 C47 C48 . . 120.82(15) ?
C50 C47 C48 . . 113.73(15) ?
C47 C48 H481 . . 109.5 ?
C47 C48 H482 . . 109.5 ?
H481 C48 H482 . . 109.5 ?
C47 C48 H483 . . 109.5 ?
H481 C48 H483 . . 109.5 ?
H482 C48 H483 . . 109.5 ?
C43 C49 H491 . . 109.5 ?
C43 C49 H492 . . 109.5 ?
H491 C49 H492 . . 109.5 ?
C43 C49 H493 . . 109.5 ?
H491 C49 H493 . . 109.5 ?
H492 C49 H493 . . 109.5 ?
C47 C50 H501 . . 109.5 ?
C47 C50 H502 . . 109.5 ?
H501 C50 H502 . . 109.5 ?
C47 C50 H503 . . 109.5 ?
H501 C50 H503 . . 109.5 ?
H502 C50 H503 . . 109.5 ?

loop_
_geom_bond_atom_site_label_1
_geom_bond_atom_site_label_2
_geom_bond_site_symmetry_2
_geom_bond_distance
_geom_bond_publ_flag
O1 C19 . 1.3688(18) ?
O1 C2 . 1.3843(19) ?
C2 C3 . 1.343(2) ?
C2 H2 . 0.95 ?
C3 C13 . 1.454(2) ?
C3 H3 . 0.95 ?
C4 O4 . 1.3613(18) ?
C4 C13 . 1.407(2) ?
C4 C14 . 1.416(2) ?
C5 C6 . 1.349(2) ?
C5 C14 . 1.436(2) ?
C5 H5 . 0.95 ?
C6 C7 . 1.447(2) ?
C6 H6 . 0.95 ?
C7 O7 . 1.2145(19) ?
C7 O8 . 1.3788(19) ?
O8 C18 . 1.3834(18) ?
C9 C18 . 1.375(2) ?
C9 C19 . 1.378(2) ?
C9 H9 . 0.95 ?
C13 C19 . 1.413(2) ?
C14 C18 . 1.413(2) ?
O4 C41 . 1.4504(17) ?
C41 C42 . 1.499(2) ?
C41 H411 . 0.99 ?
C41 H412 . 0.99 ?
C42 C43 . 1.336(2) ?
C42 H42 . 0.95 ?
C43 C49 . 1.509(2) ?
C43 C44 . 1.512(2) ?
C44 C45 . 1.537(2) ?
C44 H441 . 0.99 ?
C44 H442 . 0.99 ?
C45 O5 . 1.4336(19) ?
C45 C46 . 1.504(2) ?
C45 H45 . 1.00 ?
O5 H51 . 0.84 ?
C46 C47 . 1.337(2) ?
C46 H46 . 0.95 ?
C47 C50 . 1.504(2) ?
C47 C48 . 1.507(2) ?
C48 H481 . 0.98 ?
C48 H482 . 0.98 ?
C48 H483 . 0.98 ?
C49 H491 . 0.98 ?
C49 H492 . 0.98 ?
C49 H493 . 0.98 ?
C50 H501 . 0.98 ?
C50 H502 . 0.98 ?
C50 H503 . 0.98 ?

loop_
_geom_hbond_atom_site_label_D
_geom_hbond_atom_site_label_H
_geom_hbond_atom_site_label_A
_geom_hbond_site_symmetry_A
_geom_hbond_distance_DH
_geom_hbond_distance_HA
_geom_hbond_distance_DA
_geom_hbond_angle_DHA
O5 H51 O8 2_676 0.84 2.57 3.2193(16) 134.5

loop_
_geom_torsion_atom_site_label_1
_geom_torsion_atom_site_label_2
_geom_torsion_atom_site_label_3
_geom_torsion_atom_site_label_4
_geom_torsion_site_symmetry_1
_geom_torsion_site_symmetry_2
_geom_torsion_site_symmetry_3
_geom_torsion_site_symmetry_4
_geom_torsion
_geom_torsion_publ_flag
C19 O1 C2 C3 . . . . 0.41(17) ?
O1 C2 C3 C13 . . . . 0.19(18) ?
C14 C5 C6 C7 . . . . 0.2(2) ?
C5 C6 C7 O7 . . . . 179.33(15) ?
C5 C6 C7 O8 . . . . -0.2(2) ?
O7 C7 O8 C18 . . . . 179.60(13) ?
C6 C7 O8 C18 . . . . -0.8(2) ?
O4 C4 C13 C19 . . . . 177.50(13) ?
C14 C4 C13 C19 . . . . -1.4(2) ?
O4 C4 C13 C3 . . . . -4.3(3) ?
C14 C4 C13 C3 . . . . 176.88(16) ?
C2 C3 C13 C4 . . . . -179.08(17) ?
C2 C3 C13 C19 . . . . -0.70(16) ?
O4 C4 C14 C18 . . . . -177.18(12) ?
C13 C4 C14 C18 . . . . 1.8(2) ?
O4 C4 C14 C5 . . . . 3.7(2) ?
C13 C4 C14 C5 . . . . -177.31(13) ?
C6 C5 C14 C18 . . . . 0.8(2) ?
C6 C5 C14 C4 . . . . 179.90(14) ?
C19 C9 C18 O8 . . . . 179.60(12) ?
C19 C9 C18 C14 . . . . -0.4(2) ?
C7 O8 C18 C9 . . . . -178.14(13) ?
C7 O8 C18 C14 . . . . 1.8(2) ?
C4 C14 C18 C9 . . . . -0.9(2) ?
C5 C14 C18 C9 . . . . 178.22(14) ?
C4 C14 C18 O8 . . . . 179.09(12) ?
C5 C14 C18 O8 . . . . -1.7(2) ?
C2 O1 C19 C9 . . . . 178.89(14) ?
C2 O1 C19 C13 . . . . -0.87(16) ?
C18 C9 C19 O1 . . . . -178.88(13) ?
C18 C9 C19 C13 . . . . 0.9(2) ?
C4 C13 C19 O1 . . . . 179.76(12) ?
C3 C13 C19 O1 . . . . 0.98(16) ?
C4 C13 C19 C9 . . . . 0.0(2) ?
C3 C13 C19 C9 . . . . -178.78(14) ?
C13 C4 O4 C41 . . . . -3.8(2) ?
C14 C4 O4 C41 . . . . 175.09(12) ?
C4 O4 C41 C42 . . . . -166.21(12) ?
O4 C41 C42 C43 . . . . 141.31(15) ?
C41 C42 C43 C49 . . . . 2.1(2) ?
C41 C42 C43 C44 . . . . -176.19(14) ?
C42 C43 C44 C45 . . . . 113.54(16) ?
C49 C43 C44 C45 . . . . -64.89(17) ?
C43 C44 C45 O5 . . . . -53.12(17) ?
C43 C44 C45 C46 . . . . -171.68(13) ?
O5 C45 C46 C47 . . . . 109.83(18) ?
C44 C45 C46 C47 . . . . -128.43(17) ?
C45 C46 C47 C50 . . . . -0.7(3) ?
C45 C46 C47 C48 . . . . 179.69(15) ?

loop_
_cod_related_entry_id
_cod_related_entry_database
_cod_related_entry_code
1 ChemSpider 4478370
